data_7719368
loop_
_publ_author_name
'Xiong, Chunyan'
'Zhang, Jinwei'
'An, Jingyi'
'Yuan, Zhiqiang'
'Li, Zhaoxin'
'Liu, Yanhong'
'Hu, Shaowei'

_publ_section_title
;
 Tripodal bisphenolate-bisphosphine ligands with hybrid hard/soft donors:
 titanium complexes and dinitrogen activation.
;
_journal_issue 37
_journal_name_full 'Dalton transactions (Cambridge, England : 2003)'
_journal_page_first 14142
_journal_page_last 14149
_journal_paper_doi 10.1039/d5dt01492a
_journal_volume 54
_journal_year 2025
_chemical_formula_moiety 'C40 H60 O2 P2'
_chemical_formula_sum 'C40 H60 O2 P2'
_chemical_formula_weight 634.82
_chemical_name_systematic 6,6'-((2-(diisopropylphosphaneyl)phenyl)phosphanediyl)bis(2,4-di-tert-butylphenol)
_space_group_crystal_system monoclinic
_space_group_IT_number 14
_space_group_name_Hall '-P 2yn'
_space_group_name_H-M_alt 'P 1 21/n 1'
_atom_sites_solution_hydrogens geom
_audit_creation_date 2024-09-04
_audit_creation_method
;
Olex2 1.5
(compiled 2024.02.16 svn.r378c4104 for OlexSys, GUI svn.r6928)
;
_audit_update_record
;
2024-09-04 deposited with the CCDC.	2025-07-31 downloaded from the CCDC.
;
_cell_angle_alpha 90
_cell_angle_beta 98.256(2)
_cell_angle_gamma 90
_cell_formula_units_Z 4
_cell_length_a 12.1606(3)
_cell_length_b 24.9127(7)
_cell_length_c 13.6600(3)
_cell_measurement_reflns_used 12302
_cell_measurement_temperature 197.15
_cell_measurement_theta_max 75.5460
_cell_measurement_theta_min 3.5560
_cell_volume 4095.45(18)
_computing_cell_refinement 'CrysAlisPro 1.171.42.102a (Rigaku OD, 2023)'
_computing_molecular_graphics 'Olex2 1.5 (Dolomanov et al., 2009)'
_computing_publication_material 'Olex2 1.5 (Dolomanov et al., 2009)'
_computing_structure_refinement 'SHELXL 2018/3 (Sheldrick, 2015)'
_diffrn_ambient_temperature 197.15
_diffrn_measured_fraction_theta_full 0.993
_diffrn_measured_fraction_theta_max 0.941
_diffrn_measurement_device_type 'XtaLAB Synergy R, DW system, HyPix'
_diffrn_radiation_type CuK\a
_diffrn_radiation_wavelength 1.54184
_diffrn_reflns_av_R_equivalents 0.0505
_diffrn_reflns_av_unetI/netI 0.0402
_diffrn_reflns_Laue_measured_fraction_full 0.993
_diffrn_reflns_Laue_measured_fraction_max 0.941
_diffrn_reflns_limit_h_max 14
_diffrn_reflns_limit_h_min -15
_diffrn_reflns_limit_k_max 30
_diffrn_reflns_limit_k_min -31
_diffrn_reflns_limit_l_max 17
_diffrn_reflns_limit_l_min -17
_diffrn_reflns_number 30404
_diffrn_reflns_point_group_measured_fraction_full 0.993
_diffrn_reflns_point_group_measured_fraction_max 0.941
_diffrn_reflns_theta_full 67.684
_diffrn_reflns_theta_max 77.692
_diffrn_reflns_theta_min 3.548
_diffrn_source 'Rotating-anode X-ray tube'
_exptl_absorpt_coefficient_mu 1.172
_exptl_absorpt_correction_T_max 1.00000
_exptl_absorpt_correction_T_min 0.66982
_exptl_absorpt_correction_type multi-scan
_exptl_absorpt_process_details
;
CrysAlisPro 1.171.42.102a (Rigaku Oxford Diffraction, 2023)
Empirical absorption correction using spherical harmonics,
implemented in SCALE3 ABSPACK scaling algorithm.
;
_exptl_crystal_colour white
_exptl_crystal_density_diffrn 1.030
_exptl_crystal_description block
_exptl_crystal_F_000 1384
_exptl_crystal_size_max 0.2
_exptl_crystal_size_mid 0.12
_exptl_crystal_size_min 0.1
_refine_diff_density_max 0.509
_refine_diff_density_min -0.366
_refine_diff_density_rms 0.050
_refine_ls_extinction_method none
_refine_ls_goodness_of_fit_ref 1.070
_refine_ls_hydrogen_treatment constr
_refine_ls_matrix_type full
_refine_ls_number_parameters 507
_refine_ls_number_reflns 8211
_refine_ls_number_restraints 118
_refine_ls_restrained_S_all 1.202
_refine_ls_R_factor_all 0.0840
_refine_ls_R_factor_gt 0.0631
_refine_ls_shift/su_max 0.001
_refine_ls_shift/su_mean 0.000
_refine_ls_structure_factor_coef Fsqd
_refine_ls_weighting_details 'w=1/[\s^2^(Fo^2^)+(0.1100P)^2^+0.7129P] where P=(Fo^2^+2Fc^2^)/3'
_refine_ls_weighting_scheme calc
_refine_ls_wR_factor_gt 0.1744
_refine_ls_wR_factor_ref 0.1989
_reflns_Friedel_coverage 0.000
_reflns_number_gt 5905
_reflns_number_total 8211
_reflns_threshold_expression 'I > 2\s(I)'
_cod_data_source_file d5dt01492a1.cif
_cod_data_source_block exp_22003_auto
_cod_depositor_comments 'Adding full bibliography for 7719368--7719372.cif.'
_cod_original_cell_volume 4095.48(19)
_cod_database_code 7719368
_shelx_shelxl_version_number 2018/3
_shelx_space_group_comment
;
The symmetry employed for this shelxl refinement is uniquely defined
by the following loop, which should always be used as a source of
symmetry information in preference to the above space-group names.
They are only intended as comments.
;
_olex2_refinement_description
;
1. Fixed Uiso
 At 1.2 times of:
  All C(H) groups
 At 1.5 times of:
  All C(H,H,H) groups, All O(H) groups
2. Restrained distances
 C26-C27 \\sim C24-C25A \\sim C25-C26A
 with sigma of 0.02
 C36-C34A \\sim C34-C37A \\sim C37-C36A
 with sigma of 0.02
 C32A-C32 \\sim C33A-C33
 with sigma of 0.02
3. Rigid bond restraints
 C16, C20
 with sigma for 1-2 distances of 0.001 and sigma for 1-3 distances of 0.002
 C20, C21
 with sigma for 1-2 distances of 0.001 and sigma for 1-3 distances of 0.002
 C20, C22
 with sigma for 1-2 distances of 0.001 and sigma for 1-3 distances of 0.002
 C20, C23
 with sigma for 1-2 distances of 0.001 and sigma for 1-3 distances of 0.002
4. Uiso/Uaniso restraints and constraints
Uanis(C23) \\sim Ueq: with sigma of 0.001 and sigma for terminal atoms of 0.002
Uanis(C20) \\sim Ueq: with sigma of 0.001 and sigma for terminal atoms of 0.002
5. Rigid body (RIGU) restrains
 C5
 with sigma for 1-2 distances of 0.01 and sigma for 1-3 distances of 0.02
 C27, C26A, C25, C25A, C24, C26, C7
 with sigma for 1-2 distances of 0.001 and sigma for 1-3 distances of 0.002
 C34, C34A, C36, C36A, C37, C37A, C35
 with sigma for 1-2 distances of 0.001 and sigma for 1-3 distances of 0.002
 C28
 with sigma for 1-2 distances of 0.001 and sigma for 1-3 distances of 0.002
 C33, C33A, C32, C32A, C28A, C28, P28
 with sigma for 1-2 distances of 0.001 and sigma for 1-3 distances of 0.002
6. Others
 Sof(C27)=Sof(H27A)=Sof(H27B)=Sof(H27C)=Sof(C26A)=Sof(H26D)=Sof(H26E)=
 Sof(H26F)=Sof(C25A)=Sof(H25D)=Sof(H25E)=Sof(H25F)=1-FVAR(1)
 Sof(C25)=Sof(H25A)=Sof(H25B)=Sof(H25C)=Sof(C24)=Sof(H24A)=Sof(H24B)=Sof(H24C)=
 Sof(C26)=Sof(H26A)=Sof(H26B)=Sof(H26C)=FVAR(1)
 Sof(C37A)=Sof(H37D)=Sof(H37E)=Sof(H37F)=Sof(C34A)=Sof(H34D)=Sof(H34E)=
 Sof(H34F)=Sof(C36A)=Sof(H36D)=Sof(H36E)=Sof(H36F)=1-FVAR(2)
 Sof(C37)=Sof(H37A)=Sof(H37B)=Sof(H37C)=Sof(C36)=Sof(H36A)=Sof(H36B)=Sof(H36C)=
 Sof(C34)=Sof(H34A)=Sof(H34B)=Sof(H34C)=FVAR(2)
 Sof(C33A)=Sof(H33D)=Sof(H33E)=Sof(H33F)=Sof(C32A)=Sof(H32D)=Sof(H32E)=
 Sof(H32F)=Sof(C28A)=Sof(H28A)=1-FVAR(3)
 Sof(C28)=Sof(H28)=Sof(C32)=Sof(H32A)=Sof(H32B)=Sof(H32C)=Sof(C33)=Sof(H33A)=
 Sof(H33B)=Sof(H33C)=FVAR(3)
7.a Ternary CH refined with riding coordinates:
 C29(H29), C28(H28), C28A(H28A)
7.b Aromatic/amide H refined with riding coordinates:
 C6(H6), C9(H9), C19(H19), C12(H12), C10(H10), C4(H4), C11(H11), C17(H17)
7.c Idealised Me refined as rotating group:
 C40(H40A,H40B,H40C), C41(H41A,H41B,H41C), C21(H21A,H21B,H21C), C22(H22A,H22B,
 H22C), C30(H30A,H30B,H30C), C23(H23A,H23B,H23C), C31(H31A,H31B,H31C), C39(H39A,
 H39B,H39C), C25(H25A,H25B,H25C), C24(H24A,H24B,H24C), C26(H26A,H26B,H26C),
 C27(H27A,H27B,H27C), C26A(H26D,H26E,H26F), C25A(H25D,H25E,H25F), C37(H37A,H37B,
 H37C), C36(H36A,H36B,H36C), C34(H34A,H34B,H34C), C37A(H37D,H37E,H37F),
 C34A(H34D,H34E,H34F), C36A(H36D,H36E,H36F), C32(H32A,H32B,H32C), C33(H33A,H33B,
 H33C), C33A(H33D,H33E,H33F), C32A(H32D,H32E,H32F)
7.d Idealised tetrahedral OH refined as rotating group:
 O42(H42), O24(H24)
;
_olex2_submission_special_instructions 'No special instructions were received'

loop_
_space_group_symop_operation_xyz
'x, y, z'
'-x+1/2, y+1/2, -z+1/2'
'-x, -y, -z'
'x-1/2, -y-1/2, z-1/2'

loop_
_atom_site_label
_atom_site_type_symbol
_atom_site_fract_x
_atom_site_fract_y
_atom_site_fract_z
_atom_site_U_iso_or_equiv
_atom_site_adp_type
_atom_site_occupancy
_atom_site_site_symmetry_order
_atom_site_calc_flag
_atom_site_refinement_flags_posn
_atom_site_refinement_flags_adp
_atom_site_refinement_flags_occupancy
_atom_site_disorder_assembly
_atom_site_disorder_group
P7 P 0.64350(5) 0.74012(2) 0.41902(4) 0.04924(17) Uani 1 1 d . . . . .
P28 P 0.57542(6) 0.81986(3) 0.24124(5) 0.0718(2) Uani 1 1 d . . . . .
O42 O 0.73434(19) 0.63312(8) 0.38838(14) 0.0800(6) Uani 1 1 d . . . . .
H42 H 0.730983 0.663651 0.362007 0.120 Uiso 1 1 calc R U . . .
C1 C 0.64543(17) 0.68359(8) 0.50502(14) 0.0486(5) Uani 1 1 d . . . . .
C2 C 0.69044(19) 0.63541(9) 0.47572(16) 0.0547(5) Uani 1 1 d . . . . .
O24 O 0.81886(18) 0.82343(9) 0.45373(17) 0.0889(7) Uani 1 1 d . . . . .
H24 H 0.802649 0.797098 0.415999 0.133 Uiso 1 1 calc R U . . .
C6 C 0.60230(17) 0.68467(9) 0.59397(15) 0.0501(5) Uani 1 1 d . . . . .
H6 H 0.573147 0.717421 0.614935 0.060 Uiso 1 1 calc R U . . .
C8 C 0.50179(19) 0.73643(9) 0.35214(16) 0.0539(5) Uani 1 1 d . . . . .
C15 C 0.7327(2) 0.83377(10) 0.50529(18) 0.0638(6) Uani 1 1 d . . . . .
C9 C 0.4259(2) 0.69812(11) 0.37572(19) 0.0679(6) Uani 1 1 d . . . . .
H9 H 0.446653 0.674108 0.429219 0.081 Uiso 1 1 calc R U . . .
C14 C 0.64031(18) 0.80021(9) 0.49527(15) 0.0516(5) Uani 1 1 d . . . . .
C13 C 0.4709(2) 0.77149(10) 0.27218(17) 0.0616(6) Uani 1 1 d . . . . .
C5 C 0.6005(2) 0.63954(9) 0.65295(17) 0.0575(5) Uani 1 1 d . . . . .
C19 C 0.5492(2) 0.81427(9) 0.54151(17) 0.0571(5) Uani 1 1 d . . . . .
H19 H 0.484257 0.792611 0.531798 0.069 Uiso 1 1 calc R U . . .
C12 C 0.3643(2) 0.76751(13) 0.2211(2) 0.0773(8) Uani 1 1 d . . . . .
H12 H 0.341720 0.791664 0.168168 0.093 Uiso 1 1 calc R U . . .
C10 C 0.3208(2) 0.69490(13) 0.3217(2) 0.0787(8) Uani 1 1 d . . . . .
H10 H 0.269783 0.668631 0.338049 0.094 Uiso 1 1 calc R U . . .
C38 C 0.7326(3) 0.53477(11) 0.4961(2) 0.0788(8) Uani 1 1 d . . . . .
C4 C 0.6450(2) 0.59279(10) 0.61936(19) 0.0656(6) Uani 1 1 d . . . . .
H4 H 0.645125 0.561548 0.659259 0.079 Uiso 1 1 calc R U . . .
C3 C 0.6893(2) 0.58860(9) 0.53174(19) 0.0615(6) Uani 1 1 d . . . . .
C18 C 0.5520(2) 0.85930(10) 0.6013(2) 0.0696(7) Uani 1 1 d . . . . .
C11 C 0.2901(2) 0.72947(13) 0.2448(2) 0.0810(8) Uani 1 1 d . . . . .
H11 H 0.217833 0.727267 0.207787 0.097 Uiso 1 1 calc R U . . .
C17 C 0.6482(3) 0.88968(11) 0.6128(2) 0.0799(8) Uani 1 1 d . . . . .
H17 H 0.651102 0.920128 0.654948 0.096 Uiso 1 1 calc R U . . .
C16 C 0.7405(3) 0.87901(11) 0.5674(2) 0.0787(8) Uani 1 1 d . U . . .
C40 C 0.8549(3) 0.53943(13) 0.4830(3) 0.0944(10) Uani 1 1 d . . . . .
H40A H 0.863777 0.568269 0.435973 0.142 Uiso 1 1 calc R U . . .
H40B H 0.879977 0.505428 0.457706 0.142 Uiso 1 1 calc R U . . .
H40C H 0.899321 0.547583 0.546919 0.142 Uiso 1 1 calc R U . . .
C20 C 0.8436(3) 0.91585(16) 0.5812(3) 0.1050(8) Uani 1 1 d . U . . .
C41 C 0.6634(4) 0.51925(16) 0.3975(4) 0.1207(14) Uani 1 1 d . . . . .
H41A H 0.584703 0.517543 0.405674 0.181 Uiso 1 1 calc R U . . .
H41B H 0.687541 0.484082 0.376481 0.181 Uiso 1 1 calc R U . . .
H41C H 0.673604 0.546174 0.347294 0.181 Uiso 1 1 calc R U . . .
C29 C 0.4984(3) 0.88425(14) 0.2326(3) 0.0979(10) Uani 1 1 d . . . . .
H29 H 0.435040 0.881726 0.177369 0.117 Uiso 1 1 calc R U . . .
C21 C 0.8439(5) 0.94700(18) 0.4834(4) 0.1467(19) Uani 1 1 d . U . . .
H21A H 0.843491 0.921522 0.428708 0.220 Uiso 1 1 calc R U . . .
H21B H 0.910690 0.969412 0.488210 0.220 Uiso 1 1 calc R U . . .
H21C H 0.777716 0.969832 0.471334 0.220 Uiso 1 1 calc R U . . .
C22 C 0.9481(3) 0.8846(2) 0.6076(5) 0.1385(17) Uani 1 1 d . U . . .
H22A H 0.943787 0.863759 0.667849 0.208 Uiso 1 1 calc R U . . .
H22B H 1.011396 0.909269 0.619147 0.208 Uiso 1 1 calc R U . . .
H22C H 0.957932 0.860132 0.553355 0.208 Uiso 1 1 calc R U . . .
C30 C 0.5770(5) 0.92900(19) 0.2087(5) 0.152(2) Uani 1 1 d . . . . .
H30A H 0.637409 0.933131 0.263926 0.228 Uiso 1 1 calc R U . . .
H30B H 0.535714 0.962793 0.198282 0.228 Uiso 1 1 calc R U . . .
H30C H 0.608103 0.919686 0.148567 0.228 Uiso 1 1 calc R U . . .
C23 C 0.8385(5) 0.9563(2) 0.6643(4) 0.1428(15) Uani 1 1 d . U . . .
H23A H 0.773859 0.979753 0.647245 0.214 Uiso 1 1 calc R U . . .
H23B H 0.906403 0.978068 0.673122 0.214 Uiso 1 1 calc R U . . .
H23C H 0.832064 0.937179 0.725867 0.214 Uiso 1 1 calc R U . . .
C31 C 0.4533(5) 0.89690(18) 0.3265(4) 0.1386(18) Uani 1 1 d . . . . .
H31A H 0.396164 0.870554 0.336545 0.208 Uiso 1 1 calc R U . . .
H31B H 0.420688 0.932937 0.321956 0.208 Uiso 1 1 calc R U . . .
H31C H 0.513654 0.895476 0.382308 0.208 Uiso 1 1 calc R U . . .
C39 C 0.7205(5) 0.48947(14) 0.5693(4) 0.139(2) Uani 1 1 d . . . . .
H39A H 0.761565 0.498709 0.634175 0.209 Uiso 1 1 calc R U . . .
H39B H 0.750301 0.456134 0.545570 0.209 Uiso 1 1 calc R U . . .
H39C H 0.641715 0.484529 0.575182 0.209 Uiso 1 1 calc R U . . .
C7 C 0.5483(3) 0.64031(11) 0.7488(2) 0.0743(6) Uani 1 1 d . . . . .
C25 C 0.5040(7) 0.6952(2) 0.7730(5) 0.0984(19) Uani 0.678(8) 1 d . . P A 1
H25A H 0.474679 0.693366 0.836145 0.148 Uiso 0.678(8) 1 calc R U P A 1
H25B H 0.444554 0.705975 0.720527 0.148 Uiso 0.678(8) 1 calc R U P A 1
H25C H 0.564304 0.721607 0.778048 0.148 Uiso 0.678(8) 1 calc R U P A 1
C24 C 0.6410(6) 0.6256(3) 0.8378(4) 0.106(2) Uani 0.678(8) 1 d . . P A 1
H24A H 0.699274 0.653122 0.844095 0.159 Uiso 0.678(8) 1 calc R U P A 1
H24B H 0.673356 0.590679 0.825457 0.159 Uiso 0.678(8) 1 calc R U P A 1
H24C H 0.608089 0.623991 0.899138 0.159 Uiso 0.678(8) 1 calc R U P A 1
C26 C 0.4576(6) 0.5990(3) 0.7440(5) 0.117(3) Uani 0.678(8) 1 d . . P A 1
H26A H 0.431124 0.596698 0.808308 0.175 Uiso 0.678(8) 1 calc R U P A 1
H26B H 0.486655 0.563966 0.727269 0.175 Uiso 0.678(8) 1 calc R U P A 1
H26C H 0.395946 0.609291 0.693190 0.175 Uiso 0.678(8) 1 calc R U P A 1
C27 C 0.5675(15) 0.5891(6) 0.8052(10) 0.114(5) Uani 0.322(8) 1 d . . P A 2
H27A H 0.644994 0.577883 0.806570 0.171 Uiso 0.322(8) 1 calc R U P A 2
H27B H 0.518062 0.561258 0.773015 0.171 Uiso 0.322(8) 1 calc R U P A 2
H27C H 0.552240 0.594503 0.873000 0.171 Uiso 0.322(8) 1 calc R U P A 2
C26A C 0.4158(9) 0.6446(6) 0.7090(9) 0.101(4) Uani 0.322(8) 1 d . . P A 2
H26D H 0.374084 0.642292 0.765183 0.151 Uiso 0.322(8) 1 calc R U P A 2
H26E H 0.393618 0.615053 0.662984 0.151 Uiso 0.322(8) 1 calc R U P A 2
H26F H 0.399928 0.678924 0.674981 0.151 Uiso 0.322(8) 1 calc R U P A 2
C25A C 0.5828(18) 0.6866(6) 0.8084(10) 0.119(5) Uani 0.322(8) 1 d . . P A 2
H25D H 0.561638 0.719307 0.770362 0.178 Uiso 0.322(8) 1 calc R U P A 2
H25E H 0.663589 0.685851 0.827378 0.178 Uiso 0.322(8) 1 calc R U P A 2
H25F H 0.546552 0.686276 0.868031 0.178 Uiso 0.322(8) 1 calc R U P A 2
C35 C 0.4531(3) 0.87614(14) 0.6527(3) 0.0976(9) Uani 1 1 d . . . . .
C37 C 0.3568(5) 0.8377(3) 0.6327(7) 0.138(4) Uani 0.744(13) 1 d . . P B 1
H37A H 0.300962 0.846746 0.675129 0.207 Uiso 0.744(13) 1 calc R U P B 1
H37B H 0.383262 0.800974 0.646928 0.207 Uiso 0.744(13) 1 calc R U P B 1
H37C H 0.323642 0.840398 0.563172 0.207 Uiso 0.744(13) 1 calc R U P B 1
C36 C 0.4903(6) 0.8758(5) 0.7636(5) 0.155(4) Uani 0.744(13) 1 d . . P B 1
H36A H 0.557259 0.897855 0.779144 0.233 Uiso 0.744(13) 1 calc R U P B 1
H36B H 0.506579 0.838909 0.785876 0.233 Uiso 0.744(13) 1 calc R U P B 1
H36C H 0.431021 0.890490 0.797295 0.233 Uiso 0.744(13) 1 calc R U P B 1
C34 C 0.4165(8) 0.9320(3) 0.6173(10) 0.167(5) Uani 0.744(13) 1 d . . P B 1
H34A H 0.353971 0.943519 0.650191 0.250 Uiso 0.744(13) 1 calc R U P B 1
H34B H 0.393522 0.931428 0.545590 0.250 Uiso 0.744(13) 1 calc R U P B 1
H34C H 0.478518 0.957123 0.633408 0.250 Uiso 0.744(13) 1 calc R U P B 1
C37A C 0.3460(15) 0.8809(12) 0.5741(16) 0.140(10) Uani 0.256(13) 1 d . . P B 2
H37D H 0.282836 0.891356 0.607070 0.209 Uiso 0.256(13) 1 calc R U P B 2
H37E H 0.330522 0.846243 0.541117 0.209 Uiso 0.256(13) 1 calc R U P B 2
H37F H 0.357816 0.908177 0.524892 0.209 Uiso 0.256(13) 1 calc R U P B 2
C34A C 0.468(2) 0.9283(9) 0.708(2) 0.153(10) Uani 0.256(13) 1 d . . P B 2
H34D H 0.527636 0.924609 0.763865 0.230 Uiso 0.256(13) 1 calc R U P B 2
H34E H 0.398810 0.938069 0.731874 0.230 Uiso 0.256(13) 1 calc R U P B 2
H34F H 0.488108 0.956467 0.663227 0.230 Uiso 0.256(13) 1 calc R U P B 2
C36A C 0.4290(19) 0.8294(8) 0.7243(16) 0.122(9) Uani 0.256(13) 1 d . . P B 2
H36D H 0.499292 0.813064 0.753878 0.183 Uiso 0.256(13) 1 calc R U P B 2
H36E H 0.382369 0.802124 0.686817 0.183 Uiso 0.256(13) 1 calc R U P B 2
H36F H 0.390243 0.843812 0.776687 0.183 Uiso 0.256(13) 1 calc R U P B 2
C28 C 0.5894(15) 0.8031(6) 0.1135(10) 0.082(3) Uani 0.496(10) 1 d . . P C 1
H28 H 0.642279 0.830295 0.093113 0.099 Uiso 0.496(10) 1 calc R U P C 1
C32 C 0.6518(15) 0.7493(7) 0.1169(11) 0.132(5) Uani 0.496(10) 1 d . . P C 1
H32A H 0.716521 0.750671 0.168560 0.199 Uiso 0.496(10) 1 calc R U P C 1
H32B H 0.676367 0.742699 0.052692 0.199 Uiso 0.496(10) 1 calc R U P C 1
H32C H 0.602124 0.720336 0.131426 0.199 Uiso 0.496(10) 1 calc R U P C 1
C33 C 0.4933(8) 0.8032(4) 0.0336(5) 0.108(3) Uani 0.496(10) 1 d . . P C 1
H33A H 0.440311 0.775455 0.046940 0.161 Uiso 0.496(10) 1 calc R U P C 1
H33B H 0.519082 0.795781 -0.029795 0.161 Uiso 0.496(10) 1 calc R U P C 1
H33C H 0.457034 0.838391 0.030817 0.161 Uiso 0.496(10) 1 calc R U P C 1
C33A C 0.594(3) 0.7545(11) 0.086(2) 0.241(13) Uani 0.504(10) 1 d . . P C 2
H33D H 0.640255 0.739986 0.144445 0.361 Uiso 0.504(10) 1 calc R U P C 2
H33E H 0.634700 0.752606 0.028967 0.361 Uiso 0.504(10) 1 calc R U P C 2
H33F H 0.525503 0.733303 0.071847 0.361 Uiso 0.504(10) 1 calc R U P C 2
C32A C 0.6379(14) 0.8455(7) 0.0524(9) 0.239(9) Uani 0.504(10) 1 d . . P C 2
H32D H 0.613051 0.882289 0.062152 0.358 Uiso 0.504(10) 1 calc R U P C 2
H32E H 0.629697 0.837597 -0.018585 0.358 Uiso 0.504(10) 1 calc R U P C 2
H32F H 0.716082 0.841806 0.081194 0.358 Uiso 0.504(10) 1 calc R U P C 2
C28A C 0.568(3) 0.8065(12) 0.1025(18) 0.163(10) Uani 0.504(10) 1 d . . P C 2
H28A H 0.488860 0.812008 0.072095 0.196 Uiso 0.504(10) 1 calc R U P C 2

loop_
_atom_site_aniso_label
_atom_site_aniso_U_11
_atom_site_aniso_U_22
_atom_site_aniso_U_33
_atom_site_aniso_U_23
_atom_site_aniso_U_13
_atom_site_aniso_U_12
P7 0.0559(3) 0.0519(3) 0.0400(3) -0.0005(2) 0.0071(2) 0.0029(2)
P28 0.0773(5) 0.0745(4) 0.0624(4) 0.0188(3) 0.0056(3) 0.0005(3)
O42 0.1133(15) 0.0731(11) 0.0612(10) -0.0038(8) 0.0379(10) 0.0221(11)
C1 0.0521(11) 0.0503(11) 0.0425(10) -0.0012(8) 0.0038(8) 0.0037(9)
C2 0.0575(12) 0.0599(13) 0.0475(11) -0.0045(9) 0.0104(9) 0.0041(10)
O24 0.0859(13) 0.0925(14) 0.0988(15) -0.0350(11) 0.0494(12) -0.0252(11)
C6 0.0522(11) 0.0528(11) 0.0454(10) -0.0036(9) 0.0069(8) 0.0048(9)
C8 0.0585(13) 0.0579(12) 0.0441(10) -0.0017(9) 0.0033(9) 0.0021(10)
C15 0.0743(15) 0.0615(14) 0.0596(13) -0.0073(10) 0.0232(12) -0.0063(12)
C9 0.0687(15) 0.0759(16) 0.0561(13) 0.0075(11) -0.0013(11) -0.0070(12)
C14 0.0596(12) 0.0511(11) 0.0447(10) -0.0006(8) 0.0093(9) 0.0028(9)
C13 0.0654(14) 0.0668(15) 0.0509(12) 0.0040(10) 0.0028(10) 0.0040(11)
C5 0.0648(13) 0.0580(13) 0.0516(12) 0.0025(9) 0.0148(10) 0.0020(10)
C19 0.0577(13) 0.0574(13) 0.0575(12) 0.0026(10) 0.0127(10) 0.0063(10)
C12 0.0683(16) 0.093(2) 0.0651(15) 0.0157(14) -0.0074(12) 0.0074(14)
C10 0.0658(16) 0.093(2) 0.0745(17) 0.0015(15) 0.0006(13) -0.0147(14)
C38 0.096(2) 0.0544(14) 0.0896(19) -0.0088(13) 0.0251(16) 0.0128(13)
C4 0.0795(16) 0.0528(13) 0.0674(14) 0.0069(11) 0.0203(12) 0.0036(11)
C3 0.0679(14) 0.0516(12) 0.0669(14) -0.0034(10) 0.0162(11) 0.0070(10)
C18 0.0813(17) 0.0627(15) 0.0697(15) -0.0036(12) 0.0276(13) 0.0099(13)
C11 0.0642(16) 0.103(2) 0.0701(17) 0.0020(15) -0.0092(13) 0.0001(15)
C17 0.106(2) 0.0599(15) 0.0807(18) -0.0185(13) 0.0358(16) -0.0082(15)
C16 0.102(2) 0.0685(16) 0.0724(16) -0.0179(13) 0.0344(15) -0.0188(13)
C40 0.097(2) 0.081(2) 0.108(2) -0.0156(17) 0.0242(18) 0.0283(17)
C20 0.1063(11) 0.1028(11) 0.1076(11) -0.0173(8) 0.0211(9) -0.0316(8)
C41 0.125(3) 0.091(2) 0.143(4) -0.052(2) 0.009(3) 0.001(2)
C29 0.117(3) 0.081(2) 0.095(2) 0.0222(17) 0.012(2) 0.0037(18)
C21 0.197(5) 0.107(3) 0.152(3) 0.002(2) 0.079(4) -0.059(3)
C22 0.085(2) 0.141(4) 0.187(5) -0.048(3) 0.010(3) -0.0379(15)
C30 0.168(5) 0.094(3) 0.192(5) 0.042(3) 0.023(4) -0.018(3)
C23 0.146(2) 0.138(2) 0.146(2) -0.0504(15) 0.0281(17) -0.0189(17)
C31 0.185(5) 0.097(3) 0.143(4) 0.016(3) 0.057(4) 0.045(3)
C39 0.209(5) 0.0562(19) 0.172(4) 0.016(2) 0.096(4) 0.031(2)
C7 0.0908(16) 0.0746(15) 0.0647(14) 0.0050(11) 0.0361(12) -0.0018(12)
C25 0.133(5) 0.092(3) 0.085(4) -0.002(3) 0.065(4) 0.012(3)
C24 0.129(4) 0.133(5) 0.058(2) 0.011(3) 0.024(2) 0.007(4)
C26 0.127(5) 0.115(5) 0.123(5) -0.013(4) 0.068(4) -0.037(4)
C27 0.154(13) 0.106(6) 0.094(8) 0.037(6) 0.063(9) 0.028(7)
C26A 0.088(3) 0.128(11) 0.097(7) 0.011(6) 0.050(4) 0.013(5)
C25A 0.185(13) 0.116(7) 0.068(7) -0.019(5) 0.060(8) -0.046(9)
C35 0.101(2) 0.0914(19) 0.112(2) -0.0186(17) 0.0530(19) 0.0191(15)
C37 0.101(4) 0.136(5) 0.193(10) -0.044(6) 0.075(5) 0.003(3)
C36 0.133(5) 0.241(13) 0.106(3) -0.040(4) 0.067(3) 0.016(5)
C34 0.167(8) 0.109(4) 0.246(11) 0.011(5) 0.101(8) 0.065(5)
C37A 0.098(6) 0.20(3) 0.135(9) -0.002(9) 0.052(5) 0.052(10)
C34A 0.178(17) 0.114(9) 0.19(2) -0.063(13) 0.109(15) 0.004(11)
C36A 0.136(17) 0.120(8) 0.127(14) 0.000(9) 0.082(14) 0.026(10)
C28 0.097(5) 0.101(6) 0.053(4) 0.010(3) 0.024(3) 0.015(4)
C32 0.174(11) 0.133(7) 0.097(6) 0.009(5) 0.043(7) 0.065(8)
C33 0.129(5) 0.134(7) 0.057(3) 0.002(4) 0.003(4) 0.011(5)
C33A 0.32(3) 0.222(15) 0.20(2) -0.041(15) 0.11(2) -0.07(2)
C32A 0.32(2) 0.305(16) 0.116(9) 0.020(10) 0.103(12) -0.133(15)
C28A 0.19(2) 0.210(15) 0.105(13) 0.001(10) 0.058(10) -0.071(16)

loop_
_atom_type_symbol
_atom_type_description
_atom_type_scat_dispersion_real
_atom_type_scat_dispersion_imag
_atom_type_scat_source
C C 0.0181 0.0091 'International Tables Vol C Tables 4.2.6.8 and 6.1.1.4'
H H 0.0000 0.0000 'International Tables Vol C Tables 4.2.6.8 and 6.1.1.4'
O O 0.0492 0.0322 'International Tables Vol C Tables 4.2.6.8 and 6.1.1.4'
P P 0.2955 0.4335 'International Tables Vol C Tables 4.2.6.8 and 6.1.1.4'

loop_
_geom_angle_atom_site_label_1
_geom_angle_atom_site_label_2
_geom_angle_atom_site_label_3
_geom_angle
_geom_angle_site_symmetry_1
_geom_angle_site_symmetry_3
_geom_angle_publ_flag
C1 P7 C8 101.86(10) . . ?
C14 P7 C1 105.29(9) . . ?
C14 P7 C8 103.29(10) . . ?
C13 P28 C29 102.81(15) . . ?
C13 P28 C28A 100.2(8) . . ?
C29 P28 C28A 97.8(10) . . ?
C28 P28 C13 103.4(6) . . ?
C28 P28 C29 104.6(4) . . ?
C2 O42 H42 109.5 . . ?
C2 C1 P7 116.42(15) . . ?
C6 C1 P7 124.99(16) . . ?
C6 C1 C2 118.55(19) . . ?
O42 C2 C1 119.9(2) . . ?
O42 C2 C3 118.44(19) . . ?
C3 C2 C1 121.6(2) . . ?
C15 O24 H24 109.5 . . ?
C1 C6 H6 118.9 . . ?
C5 C6 C1 122.12(19) . . ?
C5 C6 H6 118.9 . . ?
C9 C8 P7 121.61(18) . . ?
C9 C8 C13 119.4(2) . . ?
C13 C8 P7 118.89(18) . . ?
O24 C15 C14 120.2(2) . . ?
O24 C15 C16 118.2(2) . . ?
C14 C15 C16 121.6(2) . . ?
C8 C9 H9 119.8 . . ?
C10 C9 C8 120.5(2) . . ?
C10 C9 H9 119.8 . . ?
C15 C14 P7 117.72(16) . . ?
C15 C14 C19 119.1(2) . . ?
C19 C14 P7 123.13(18) . . ?
C8 C13 P28 117.85(18) . . ?
C12 C13 P28 123.9(2) . . ?
C12 C13 C8 118.3(2) . . ?
C6 C5 C4 116.7(2) . . ?
C6 C5 C7 121.9(2) . . ?
C4 C5 C7 121.4(2) . . ?
C14 C19 H19 119.5 . . ?
C18 C19 C14 121.1(2) . . ?
C18 C19 H19 119.5 . . ?
C13 C12 H12 119.1 . . ?
C11 C12 C13 121.8(3) . . ?
C11 C12 H12 119.1 . . ?
C9 C10 H10 119.9 . . ?
C11 C10 C9 120.2(3) . . ?
C11 C10 H10 119.9 . . ?
C40 C38 C3 110.6(2) . . ?
C40 C38 C41 109.8(3) . . ?
C40 C38 C39 108.6(3) . . ?
C41 C38 C3 109.1(3) . . ?
C39 C38 C3 111.4(3) . . ?
C39 C38 C41 107.2(3) . . ?
C5 C4 H4 117.7 . . ?
C3 C4 C5 124.5(2) . . ?
C3 C4 H4 117.7 . . ?
C2 C3 C38 121.4(2) . . ?
C4 C3 C2 116.5(2) . . ?
C4 C3 C38 122.0(2) . . ?
C19 C18 C35 122.4(3) . . ?
C17 C18 C19 117.3(2) . . ?
C17 C18 C35 120.3(3) . . ?
C12 C11 H11 120.1 . . ?
C10 C11 C12 119.8(3) . . ?
C10 C11 H11 120.1 . . ?
C18 C17 H17 117.6 . . ?
C18 C17 C16 124.8(2) . . ?
C16 C17 H17 117.6 . . ?
C15 C16 C20 122.2(3) . . ?
C17 C16 C15 115.9(3) . . ?
C17 C16 C20 121.9(3) . . ?
C38 C40 H40A 109.5 . . ?
C38 C40 H40B 109.5 . . ?
C38 C40 H40C 109.5 . . ?
H40A C40 H40B 109.5 . . ?
H40A C40 H40C 109.5 . . ?
H40B C40 H40C 109.5 . . ?
C16 C20 C21 107.2(3) . . ?
C22 C20 C16 111.6(3) . . ?
C22 C20 C21 111.4(4) . . ?
C22 C20 C23 106.8(4) . . ?
C23 C20 C16 111.4(3) . . ?
C23 C20 C21 108.4(4) . . ?
C38 C41 H41A 109.5 . . ?
C38 C41 H41B 109.5 . . ?
C38 C41 H41C 109.5 . . ?
H41A C41 H41B 109.5 . . ?
H41A C41 H41C 109.5 . . ?
H41B C41 H41C 109.5 . . ?
P28 C29 H29 108.8 . . ?
C30 C29 P28 108.6(3) . . ?
C30 C29 H29 108.8 . . ?
C31 C29 P28 111.8(3) . . ?
C31 C29 H29 108.8 . . ?
C31 C29 C30 110.2(4) . . ?
C20 C21 H21A 109.5 . . ?
C20 C21 H21B 109.5 . . ?
C20 C21 H21C 109.5 . . ?
H21A C21 H21B 109.5 . . ?
H21A C21 H21C 109.5 . . ?
H21B C21 H21C 109.5 . . ?
C20 C22 H22A 109.5 . . ?
C20 C22 H22B 109.5 . . ?
C20 C22 H22C 109.5 . . ?
H22A C22 H22B 109.5 . . ?
H22A C22 H22C 109.5 . . ?
H22B C22 H22C 109.5 . . ?
C29 C30 H30A 109.5 . . ?
C29 C30 H30B 109.5 . . ?
C29 C30 H30C 109.5 . . ?
H30A C30 H30B 109.5 . . ?
H30A C30 H30C 109.5 . . ?
H30B C30 H30C 109.5 . . ?
C20 C23 H23A 109.5 . . ?
C20 C23 H23B 109.5 . . ?
C20 C23 H23C 109.5 . . ?
H23A C23 H23B 109.5 . . ?
H23A C23 H23C 109.5 . . ?
H23B C23 H23C 109.5 . . ?
C29 C31 H31A 109.5 . . ?
C29 C31 H31B 109.5 . . ?
C29 C31 H31C 109.5 . . ?
H31A C31 H31B 109.5 . . ?
H31A C31 H31C 109.5 . . ?
H31B C31 H31C 109.5 . . ?
C38 C39 H39A 109.5 . . ?
C38 C39 H39B 109.5 . . ?
C38 C39 H39C 109.5 . . ?
H39A C39 H39B 109.5 . . ?
H39A C39 H39C 109.5 . . ?
H39B C39 H39C 109.5 . . ?
C5 C7 C24 108.5(3) . . ?
C5 C7 C26A 103.1(4) . . ?
C25 C7 C5 113.5(3) . . ?
C25 C7 C24 106.1(4) . . ?
C26 C7 C5 110.1(3) . . ?
C26 C7 C25 110.2(4) . . ?
C26 C7 C24 108.3(4) . . ?
C27 C7 C5 112.1(5) . . ?
C27 C7 C26A 107.6(9) . . ?
C25A C7 C5 111.7(6) . . ?
C25A C7 C27 112.5(10) . . ?
C25A C7 C26A 109.3(10) . . ?
C7 C25 H25A 109.5 . . ?
C7 C25 H25B 109.5 . . ?
C7 C25 H25C 109.5 . . ?
H25A C25 H25B 109.5 . . ?
H25A C25 H25C 109.5 . . ?
H25B C25 H25C 109.5 . . ?
C7 C24 H24A 109.5 . . ?
C7 C24 H24B 109.5 . . ?
C7 C24 H24C 109.5 . . ?
H24A C24 H24B 109.5 . . ?
H24A C24 H24C 109.5 . . ?
H24B C24 H24C 109.5 . . ?
C7 C26 H26A 109.5 . . ?
C7 C26 H26B 109.5 . . ?
C7 C26 H26C 109.5 . . ?
H26A C26 H26B 109.5 . . ?
H26A C26 H26C 109.5 . . ?
H26B C26 H26C 109.5 . . ?
C7 C27 H27A 109.5 . . ?
C7 C27 H27B 109.5 . . ?
C7 C27 H27C 109.5 . . ?
H27A C27 H27B 109.5 . . ?
H27A C27 H27C 109.5 . . ?
H27B C27 H27C 109.5 . . ?
C7 C26A H26D 109.5 . . ?
C7 C26A H26E 109.5 . . ?
C7 C26A H26F 109.5 . . ?
H26D C26A H26E 109.5 . . ?
H26D C26A H26F 109.5 . . ?
H26E C26A H26F 109.5 . . ?
C7 C25A H25D 109.5 . . ?
C7 C25A H25E 109.5 . . ?
C7 C25A H25F 109.5 . . ?
H25D C25A H25E 109.5 . . ?
H25D C25A H25F 109.5 . . ?
H25E C25A H25F 109.5 . . ?
C18 C35 C37A 109.6(7) . . ?
C18 C35 C36A 108.0(6) . . ?
C37 C35 C18 112.5(3) . . ?
C37 C35 C36 106.9(6) . . ?
C37 C35 C34 109.9(6) . . ?
C36 C35 C18 108.3(4) . . ?
C36 C35 C34 110.7(6) . . ?
C34 C35 C18 108.5(4) . . ?
C37A C35 C36A 105.7(14) . . ?
C34A C35 C18 114.7(9) . . ?
C34A C35 C37A 107.9(16) . . ?
C34A C35 C36A 110.6(14) . . ?
C35 C37 H37A 109.5 . . ?
C35 C37 H37B 109.5 . . ?
C35 C37 H37C 109.5 . . ?
H37A C37 H37B 109.5 . . ?
H37A C37 H37C 109.5 . . ?
H37B C37 H37C 109.5 . . ?
C35 C36 H36A 109.5 . . ?
C35 C36 H36B 109.5 . . ?
C35 C36 H36C 109.5 . . ?
H36A C36 H36B 109.5 . . ?
H36A C36 H36C 109.5 . . ?
H36B C36 H36C 109.5 . . ?
C35 C34 H34A 109.5 . . ?
C35 C34 H34B 109.5 . . ?
C35 C34 H34C 109.5 . . ?
H34A C34 H34B 109.5 . . ?
H34A C34 H34C 109.5 . . ?
H34B C34 H34C 109.5 . . ?
C35 C37A H37D 109.5 . . ?
C35 C37A H37E 109.5 . . ?
C35 C37A H37F 109.5 . . ?
H37D C37A H37E 109.5 . . ?
H37D C37A H37F 109.5 . . ?
H37E C37A H37F 109.5 . . ?
C35 C34A H34D 109.5 . . ?
C35 C34A H34E 109.5 . . ?
C35 C34A H34F 109.5 . . ?
H34D C34A H34E 109.5 . . ?
H34D C34A H34F 109.5 . . ?
H34E C34A H34F 109.5 . . ?
C35 C36A H36D 109.5 . . ?
C35 C36A H36E 109.5 . . ?
C35 C36A H36F 109.5 . . ?
H36D C36A H36E 109.5 . . ?
H36D C36A H36F 109.5 . . ?
H36E C36A H36F 109.5 . . ?
P28 C28 H28 105.3 . . ?
C32 C28 P28 106.5(9) . . ?
C32 C28 H28 105.3 . . ?
C33 C28 P28 122.2(10) . . ?
C33 C28 H28 105.3 . . ?
C33 C28 C32 110.9(12) . . ?
C28 C32 H32A 109.5 . . ?
C28 C32 H32B 109.5 . . ?
C28 C32 H32C 109.5 . . ?
H32A C32 H32B 109.5 . . ?
H32A C32 H32C 109.5 . . ?
H32B C32 H32C 109.5 . . ?
C28 C33 H33A 109.5 . . ?
C28 C33 H33B 109.5 . . ?
C28 C33 H33C 109.5 . . ?
H33A C33 H33B 109.5 . . ?
H33A C33 H33C 109.5 . . ?
H33B C33 H33C 109.5 . . ?
H33D C33A H33E 109.5 . . ?
H33D C33A H33F 109.5 . . ?
H33E C33A H33F 109.5 . . ?
C28A C33A H33D 109.5 . . ?
C28A C33A H33E 109.5 . . ?
C28A C33A H33F 109.5 . . ?
H32D C32A H32E 109.5 . . ?
H32D C32A H32F 109.5 . . ?
H32E C32A H32F 109.5 . . ?
C28A C32A H32D 109.5 . . ?
C28A C32A H32E 109.5 . . ?
C28A C32A H32F 109.5 . . ?
P28 C28A H28A 107.1 . . ?
C33A C28A P28 111(2) . . ?
C33A C28A C32A 112(2) . . ?
C33A C28A H28A 107.1 . . ?
C32A C28A P28 112.7(16) . . ?
C32A C28A H28A 107.1 . . ?

loop_
_geom_bond_atom_site_label_1
_geom_bond_atom_site_label_2
_geom_bond_distance
_geom_bond_site_symmetry_2
_geom_bond_publ_flag
P7 C1 1.832(2) . ?
P7 C8 1.833(2) . ?
P7 C14 1.827(2) . ?
P28 C13 1.844(3) . ?
P28 C29 1.853(4) . ?
P28 C28 1.825(13) . ?
P28 C28A 1.91(2) . ?
O42 H42 0.8400 . ?
O42 C2 1.376(3) . ?
C1 C2 1.401(3) . ?
C1 C6 1.391(3) . ?
C2 C3 1.396(3) . ?
O24 H24 0.8400 . ?
O24 C15 1.368(3) . ?
C6 H6 0.9500 . ?
C6 C5 1.385(3) . ?
C8 C9 1.397(4) . ?
C8 C13 1.407(3) . ?
C15 C14 1.392(3) . ?
C15 C16 1.406(4) . ?
C9 H9 0.9500 . ?
C9 C10 1.384(4) . ?
C14 C19 1.397(3) . ?
C13 C12 1.384(4) . ?
C5 C4 1.390(3) . ?
C5 C7 1.536(3) . ?
C19 H19 0.9500 . ?
C19 C18 1.385(4) . ?
C12 H12 0.9500 . ?
C12 C11 1.379(4) . ?
C10 H10 0.9500 . ?
C10 C11 1.368(4) . ?
C38 C3 1.545(3) . ?
C38 C40 1.527(5) . ?
C38 C41 1.531(5) . ?
C38 C39 1.530(5) . ?
C4 H4 0.9500 . ?
C4 C3 1.385(3) . ?
C18 C17 1.383(4) . ?
C18 C35 1.536(4) . ?
C11 H11 0.9500 . ?
C17 H17 0.9500 . ?
C17 C16 1.383(4) . ?
C16 C20 1.544(5) . ?
C40 H40A 0.9800 . ?
C40 H40B 0.9800 . ?
C40 H40C 0.9800 . ?
C20 C21 1.545(6) . ?
C20 C22 1.491(6) . ?
C20 C23 1.527(6) . ?
C41 H41A 0.9800 . ?
C41 H41B 0.9800 . ?
C41 H41C 0.9800 . ?
C29 H29 1.0000 . ?
C29 C30 1.534(6) . ?
C29 C31 1.499(6) . ?
C21 H21A 0.9800 . ?
C21 H21B 0.9800 . ?
C21 H21C 0.9800 . ?
C22 H22A 0.9800 . ?
C22 H22B 0.9800 . ?
C22 H22C 0.9800 . ?
C30 H30A 0.9800 . ?
C30 H30B 0.9800 . ?
C30 H30C 0.9800 . ?
C23 H23A 0.9800 . ?
C23 H23B 0.9800 . ?
C23 H23C 0.9800 . ?
C31 H31A 0.9800 . ?
C31 H31B 0.9800 . ?
C31 H31C 0.9800 . ?
C39 H39A 0.9800 . ?
C39 H39B 0.9800 . ?
C39 H39C 0.9800 . ?
C7 C25 1.523(6) . ?
C7 C24 1.578(7) . ?
C7 C26 1.503(6) . ?
C7 C27 1.491(12) . ?
C7 C26A 1.628(12) . ?
C7 C25A 1.439(13) . ?
C25 H25A 0.9800 . ?
C25 H25B 0.9800 . ?
C25 H25C 0.9800 . ?
C24 H24A 0.9800 . ?
C24 H24B 0.9800 . ?
C24 H24C 0.9800 . ?
C26 H26A 0.9800 . ?
C26 H26B 0.9800 . ?
C26 H26C 0.9800 . ?
C27 H27A 0.9800 . ?
C27 H27B 0.9800 . ?
C27 H27C 0.9800 . ?
C26A H26D 0.9800 . ?
C26A H26E 0.9800 . ?
C26A H26F 0.9800 . ?
C25A H25D 0.9800 . ?
C25A H25E 0.9800 . ?
C25A H25F 0.9800 . ?
C35 C37 1.506(8) . ?
C35 C36 1.517(8) . ?
C35 C34 1.519(8) . ?
C35 C37A 1.57(2) . ?
C35 C34A 1.500(19) . ?
C35 C36A 1.575(18) . ?
C37 H37A 0.9800 . ?
C37 H37B 0.9800 . ?
C37 H37C 0.9800 . ?
C36 H36A 0.9800 . ?
C36 H36B 0.9800 . ?
C36 H36C 0.9800 . ?
C34 H34A 0.9800 . ?
C34 H34B 0.9800 . ?
C34 H34C 0.9800 . ?
C37A H37D 0.9800 . ?
C37A H37E 0.9800 . ?
C37A H37F 0.9800 . ?
C34A H34D 0.9800 . ?
C34A H34E 0.9800 . ?
C34A H34F 0.9800 . ?
C36A H36D 0.9800 . ?
C36A H36E 0.9800 . ?
C36A H36F 0.9800 . ?
C28 H28 1.0000 . ?
C28 C32 1.537(16) . ?
C28 C33 1.480(18) . ?
C32 H32A 0.9800 . ?
C32 H32B 0.9800 . ?
C32 H32C 0.9800 . ?
C33 H33A 0.9800 . ?
C33 H33B 0.9800 . ?
C33 H33C 0.9800 . ?
C33A H33D 0.9800 . ?
C33A H33E 0.9800 . ?
C33A H33F 0.9800 . ?
C33A C28A 1.36(3) . ?
C32A H32D 0.9800 . ?
C32A H32E 0.9800 . ?
C32A H32F 0.9800 . ?
C32A C28A 1.52(3) . ?
C28A H28A 1.0000 . ?

loop_
_geom_torsion_atom_site_label_1
_geom_torsion_atom_site_label_2
_geom_torsion_atom_site_label_3
_geom_torsion_atom_site_label_4
_geom_torsion
_geom_torsion_site_symmetry_1
_geom_torsion_site_symmetry_2
_geom_torsion_site_symmetry_3
_geom_torsion_site_symmetry_4
_geom_torsion_publ_flag
P7 C1 C2 O42 2.7(3) . . . . ?
P7 C1 C2 C3 -175.44(19) . . . . ?
P7 C1 C6 C5 176.10(18) . . . . ?
P7 C8 C9 C10 -177.6(2) . . . . ?
P7 C8 C13 P28 -0.9(3) . . . . ?
P7 C8 C13 C12 178.7(2) . . . . ?
P7 C14 C19 C18 177.84(19) . . . . ?
P28 C13 C12 C11 177.8(2) . . . . ?
O42 C2 C3 C38 -1.9(4) . . . . ?
O42 C2 C3 C4 179.6(2) . . . . ?
C1 P7 C8 C9 2.3(2) . . . . ?
C1 P7 C8 C13 -174.68(18) . . . . ?
C1 P7 C14 C15 113.49(19) . . . . ?
C1 P7 C14 C19 -67.9(2) . . . . ?
C1 C2 C3 C38 176.3(2) . . . . ?
C1 C2 C3 C4 -2.2(4) . . . . ?
C1 C6 C5 C4 0.6(3) . . . . ?
C1 C6 C5 C7 -177.3(2) . . . . ?
C2 C1 C6 C5 -1.4(3) . . . . ?
O24 C15 C14 P7 4.4(3) . . . . ?
O24 C15 C14 C19 -174.2(2) . . . . ?
O24 C15 C16 C17 175.9(3) . . . . ?
O24 C15 C16 C20 -1.8(5) . . . . ?
C6 C1 C2 O42 -179.6(2) . . . . ?
C6 C1 C2 C3 2.2(3) . . . . ?
C6 C5 C4 C3 -0.6(4) . . . . ?
C6 C5 C7 C25 -2.1(5) . . . . ?
C6 C5 C7 C24 -119.7(4) . . . . ?
C6 C5 C7 C26 121.9(4) . . . . ?
C6 C5 C7 C27 -173.6(9) . . . . ?
C6 C5 C7 C26A 71.0(6) . . . . ?
C6 C5 C7 C25A -46.3(11) . . . . ?
C8 P7 C1 C2 96.62(18) . . . . ?
C8 P7 C1 C6 -80.9(2) . . . . ?
C8 P7 C14 C15 -140.05(19) . . . . ?
C8 P7 C14 C19 38.5(2) . . . . ?
C8 C9 C10 C11 -0.3(5) . . . . ?
C8 C13 C12 C11 -1.8(4) . . . . ?
C15 C14 C19 C18 -3.6(4) . . . . ?
C15 C16 C20 C21 70.6(5) . . . . ?
C15 C16 C20 C22 -51.6(5) . . . . ?
C15 C16 C20 C23 -170.9(4) . . . . ?
C9 C8 C13 P28 -177.98(19) . . . . ?
C9 C8 C13 C12 1.6(4) . . . . ?
C9 C10 C11 C12 0.1(5) . . . . ?
C14 P7 C1 C2 -155.88(17) . . . . ?
C14 P7 C1 C6 26.6(2) . . . . ?
C14 P7 C8 C9 -106.8(2) . . . . ?
C14 P7 C8 C13 76.3(2) . . . . ?
C14 C15 C16 C17 -3.7(4) . . . . ?
C14 C15 C16 C20 178.5(3) . . . . ?
C14 C19 C18 C17 0.3(4) . . . . ?
C14 C19 C18 C35 179.6(3) . . . . ?
C13 P28 C29 C30 179.0(3) . . . . ?
C13 P28 C29 C31 57.3(4) . . . . ?
C13 P28 C28 C32 -71.9(13) . . . . ?
C13 P28 C28 C33 56.8(12) . . . . ?
C13 C8 C9 C10 -0.6(4) . . . . ?
C13 C12 C11 C10 1.0(5) . . . . ?
C5 C4 C3 C2 1.4(4) . . . . ?
C5 C4 C3 C38 -177.1(3) . . . . ?
C19 C18 C17 C16 1.4(5) . . . . ?
C19 C18 C35 C37 1.6(6) . . . . ?
C19 C18 C35 C36 119.5(5) . . . . ?
C19 C18 C35 C34 -120.2(6) . . . . ?
C19 C18 C35 C37A -53.8(13) . . . . ?
C19 C18 C35 C34A -175.3(16) . . . . ?
C19 C18 C35 C36A 60.9(11) . . . . ?
C4 C5 C7 C25 -179.9(4) . . . . ?
C4 C5 C7 C24 62.5(4) . . . . ?
C4 C5 C7 C26 -55.9(5) . . . . ?
C4 C5 C7 C27 8.7(9) . . . . ?
C4 C5 C7 C26A -106.8(6) . . . . ?
C4 C5 C7 C25A 136.0(11) . . . . ?
C18 C17 C16 C15 0.3(5) . . . . ?
C18 C17 C16 C20 178.0(3) . . . . ?
C17 C18 C35 C37 -179.1(5) . . . . ?
C17 C18 C35 C36 -61.2(6) . . . . ?
C17 C18 C35 C34 59.0(7) . . . . ?
C17 C18 C35 C37A 125.5(13) . . . . ?
C17 C18 C35 C34A 4.0(17) . . . . ?
C17 C18 C35 C36A -119.8(11) . . . . ?
C17 C16 C20 C21 -107.0(4) . . . . ?
C17 C16 C20 C22 130.8(4) . . . . ?
C17 C16 C20 C23 11.5(6) . . . . ?
C16 C15 C14 P7 -175.9(2) . . . . ?
C16 C15 C14 C19 5.4(4) . . . . ?
C40 C38 C3 C2 60.1(4) . . . . ?
C40 C38 C3 C4 -121.5(3) . . . . ?
C41 C38 C3 C2 -60.7(4) . . . . ?
C41 C38 C3 C4 117.7(3) . . . . ?
C29 P28 C13 C8 -130.5(2) . . . . ?
C29 P28 C13 C12 49.9(3) . . . . ?
C29 P28 C28 C32 -179.3(12) . . . . ?
C29 P28 C28 C33 -50.5(13) . . . . ?
C39 C38 C3 C2 -178.9(3) . . . . ?
C39 C38 C3 C4 -0.5(4) . . . . ?
C7 C5 C4 C3 177.3(3) . . . . ?
C35 C18 C17 C16 -177.9(3) . . . . ?
C28 P28 C13 C8 120.8(5) . . . . ?
C28 P28 C13 C12 -58.8(5) . . . . ?
C28 P28 C29 C30 -73.2(7) . . . . ?
C28 P28 C29 C31 165.0(7) . . . . ?
C28A P28 C13 C8 129.0(10) . . . . ?
C28A P28 C13 C12 -50.6(10) . . . . ?
C28A P28 C29 C30 -78.6(9) . . . . ?
C28A P28 C29 C31 159.6(9) . . . . ?
